data_1567825
loop_
_publ_author_name
'Rit, Arnab'
'Illam, Praseetha Mathoor'
'Tiwari, Chandra Shekhar'

_publ_section_title
;
 Towards New Coordination Modes of 1,2,3-Triazolylidene: Controlled by the
 Nature of 1st Metalation in a Heteroditopic Bis-NHC Ligand
;
_journal_name_full 'Chemical Science'
_journal_paper_doi 10.1039/D2SC05024B
_journal_year 2022
_chemical_formula_moiety 'C15 H21 Br2 N5 O'
_chemical_formula_sum 'C15 H21 Br2 N5 O'
_chemical_formula_weight 447.19
_space_group_crystal_system monoclinic
_space_group_IT_number 14
_space_group_name_Hall '-P 2yn'
_space_group_name_H-M_alt 'P 1 21/n 1'
_atom_sites_solution_hydrogens mixed
_audit_creation_method SHELXL-2014/7
_audit_update_record
;
2022-05-31 deposited with the CCDC.	2022-10-21 downloaded from the CCDC.
;
_cell_angle_alpha 90
_cell_angle_beta 102.9736(17)
_cell_angle_gamma 90
_cell_formula_units_Z 4
_cell_length_a 7.7483(3)
_cell_length_b 23.2239(11)
_cell_length_c 10.3010(5)
_cell_measurement_reflns_used 4215
_cell_measurement_temperature 296(2)
_cell_measurement_theta_max 26.13
_cell_measurement_theta_min 2.63
_cell_volume 1806.30(14)
_computing_cell_refinement 'Bruker SAINT'
_computing_data_collection 'Bruker APEX2'
_computing_data_reduction 'Bruker SAINT'
_computing_molecular_graphics 'Bruker SHELXTL'
_computing_publication_material 'Bruker SHELXTL'
_computing_structure_refinement 'SHELXL-2014/7 (Sheldrick, 2014)'
_computing_structure_solution 'SHELXS-97 (Sheldrick 2008)'
_diffrn_ambient_temperature 296(2)
_diffrn_measured_fraction_theta_full 0.952
_diffrn_measured_fraction_theta_max 0.952
_diffrn_measurement_device_type 'Bruker APEX-II CCD'
_diffrn_measurement_method '\f and \w scans'
_diffrn_radiation_type MoK\a
_diffrn_radiation_wavelength 0.71073
_diffrn_reflns_av_R_equivalents 0.0257
_diffrn_reflns_av_unetI/netI 0.0305
_diffrn_reflns_Laue_measured_fraction_full 0.952
_diffrn_reflns_Laue_measured_fraction_max 0.952
_diffrn_reflns_limit_h_max 9
_diffrn_reflns_limit_h_min -7
_diffrn_reflns_limit_k_max 27
_diffrn_reflns_limit_k_min -27
_diffrn_reflns_limit_l_max 12
_diffrn_reflns_limit_l_min -10
_diffrn_reflns_number 10998
_diffrn_reflns_point_group_measured_fraction_full 0.952
_diffrn_reflns_point_group_measured_fraction_max 0.952
_diffrn_reflns_theta_full 24.987
_diffrn_reflns_theta_max 24.987
_diffrn_reflns_theta_min 1.754
_exptl_absorpt_coefficient_mu 4.499
_exptl_absorpt_correction_T_max 0.533
_exptl_absorpt_correction_T_min 0.399
_exptl_absorpt_correction_type multi-scan
_exptl_absorpt_process_details 'SADABS V2014/5(Bruker AXS.Inc)'
_exptl_crystal_colour brown
_exptl_crystal_density_diffrn 1.644
_exptl_crystal_description Rectangular
_exptl_crystal_F_000 896
_exptl_crystal_size_max 0.250
_exptl_crystal_size_mid 0.220
_exptl_crystal_size_min 0.160
_refine_diff_density_max 0.516
_refine_diff_density_min -0.354
_refine_diff_density_rms 0.068
_refine_ls_extinction_method none
_refine_ls_goodness_of_fit_ref 1.112
_refine_ls_hydrogen_treatment mixed
_refine_ls_matrix_type full
_refine_ls_number_parameters 218
_refine_ls_number_reflns 3025
_refine_ls_number_restraints 2
_refine_ls_restrained_S_all 1.111
_refine_ls_R_factor_all 0.0528
_refine_ls_R_factor_gt 0.0390
_refine_ls_shift/su_max 0.000
_refine_ls_shift/su_mean 0.000
_refine_ls_structure_factor_coef Fsqd
_refine_ls_weighting_details 'w=1/[\s^2^(Fo^2^)+(0.0195P)^2^+3.1479P] where P=(Fo^2^+2Fc^2^)/3'
_refine_ls_weighting_scheme calc
_refine_ls_wR_factor_gt 0.0714
_refine_ls_wR_factor_ref 0.0752
_reflns_Friedel_coverage 0.000
_reflns_number_gt 2468
_reflns_number_total 3025
_reflns_threshold_expression 'I > 2\s(I)'
_cod_data_source_file d2sc05024b2.cif
_cod_data_source_block 13
_cod_original_sg_symbol_H-M 'P 21/n'
_cod_database_code 1567825
_shelx_shelxl_version_number 2014/7
_shelx_space_group_comment
; 
The symmetry employed for this shelxl refinement is uniquely defined 
by the following loop, which should always be used as a source of 
symmetry information in preference to the above space-group names. 
They are only intended as comments. 
;
_shelx_estimated_absorpt_t_min 0.399
_shelx_estimated_absorpt_t_max 0.533

loop_
_space_group_symop_operation_xyz
'x, y, z'
'-x+1/2, y+1/2, -z+1/2'
'-x, -y, -z'
'x-1/2, -y-1/2, z-1/2'

loop_
_atom_site_label
_atom_site_type_symbol
_atom_site_fract_x
_atom_site_fract_y
_atom_site_fract_z
_atom_site_U_iso_or_equiv
_atom_site_adp_type
_atom_site_occupancy
_atom_site_site_symmetry_order
_atom_site_calc_flag
_atom_site_refinement_flags_posn
_atom_site_refinement_flags_adp
_atom_site_refinement_flags_occupancy
_atom_site_disorder_assembly
_atom_site_disorder_group
Br1 Br 0.28784(6) 0.06238(2) 0.53576(5) 0.04884(15) Uani 1 1 d . . . . .
Br2 Br 0.58856(6) 0.25744(2) 0.42287(4) 0.04526(14) Uani 1 1 d . . . . .
C1 C 0.2062(7) -0.1089(2) 0.4621(5) 0.0612(14) Uani 1 1 d . . . . .
H1A H 0.2855 -0.0776 0.4932 0.092 Uiso 1 1 calc R U . . .
H1B H 0.2190 -0.1379 0.5302 0.092 Uiso 1 1 calc R U . . .
H1C H 0.0864 -0.0951 0.4415 0.092 Uiso 1 1 calc R U . . .
C2 C 0.2486(7) -0.13392(18) 0.3418(4) 0.0562(13) Uani 1 1 d . . . . .
H2A H 0.1691 -0.1659 0.3117 0.067 Uiso 1 1 calc R U . . .
H2B H 0.3684 -0.1489 0.3641 0.067 Uiso 1 1 calc R U . . .
C3 C 0.1460(5) -0.10004(17) 0.1025(4) 0.0377(10) Uani 1 1 d . . . . .
H3 H 0.0791 -0.1321 0.0687 0.045 Uiso 1 1 calc R U . . .
C4 C 0.1740(5) -0.05360(16) 0.0333(4) 0.0367(10) Uani 1 1 d . . . . .
H4 H 0.1311 -0.0475 -0.0574 0.044 Uiso 1 1 calc R U . . .
C5 C 0.3114(5) -0.04090(16) 0.2408(4) 0.0383(10) Uani 1 1 d . . . . .
H5 H 0.3789 -0.0249 0.3185 0.046 Uiso 1 1 calc R U . . .
C6 C 0.3453(5) 0.03870(15) 0.0913(4) 0.0273(8) Uani 1 1 d . . . . .
C7 C 0.3174(5) 0.05683(17) -0.0383(4) 0.0385(10) Uani 1 1 d . . . . .
H7 H 0.2559 0.0335 -0.1066 0.046 Uiso 1 1 calc R U . . .
C8 C 0.3806(5) 0.10977(16) -0.0676(4) 0.0388(10) Uani 1 1 d . . . . .
H8 H 0.3614 0.1224 -0.1553 0.047 Uiso 1 1 calc R U . . .
C9 C 0.4716(5) 0.14343(15) 0.0337(4) 0.0285(9) Uani 1 1 d . . . . .
C10 C 0.5004(6) 0.12590(17) 0.1634(4) 0.0415(11) Uani 1 1 d . . . . .
H10 H 0.5629 0.1493 0.2312 0.050 Uiso 1 1 calc R U . . .
C11 C 0.4358(6) 0.07296(17) 0.1934(4) 0.0429(11) Uani 1 1 d . . . . .
H11 H 0.4533 0.0607 0.2814 0.051 Uiso 1 1 calc R U . . .
C12 C 0.6419(6) 0.28423(18) 0.0113(4) 0.0434(11) Uani 1 1 d . . . . .
H12 H 0.6871 0.3204 0.0393 0.052 Uiso 1 1 calc R U . . .
C13 C 0.5944(5) 0.24245(17) 0.0874(4) 0.0398(10) Uani 1 1 d . . . . .
H13 H 0.5993 0.2438 0.1784 0.048 Uiso 1 1 calc R U . . .
C14 C 0.6406(7) 0.2915(2) -0.2317(5) 0.0557(13) Uani 1 1 d . . . . .
H14A H 0.7639 0.3029 -0.2168 0.067 Uiso 1 1 calc R U . . .
H14B H 0.6175 0.2642 -0.3048 0.067 Uiso 1 1 calc R U . . .
C15 C 0.5306(9) 0.3415(2) -0.2692(6) 0.0816(18) Uani 1 1 d . . . . .
H15A H 0.4090 0.3298 -0.2966 0.122 Uiso 1 1 calc R U . . .
H15B H 0.5655 0.3609 -0.3416 0.122 Uiso 1 1 calc R U . . .
H15C H 0.5440 0.3671 -0.1945 0.122 Uiso 1 1 calc R U . . .
N1 N 0.2335(5) -0.09180(13) 0.2318(3) 0.0388(8) Uani 1 1 d . . . . .
N2 N 0.2785(4) -0.01634(12) 0.1221(3) 0.0280(7) Uani 1 1 d . . . . .
N3 N 0.5385(4) 0.19838(13) 0.0039(3) 0.0298(7) Uani 1 1 d . . . . .
N4 N 0.5475(4) 0.21036(14) -0.1190(3) 0.0374(8) Uani 1 1 d . . . . .
N5 N 0.6109(4) 0.26323(14) -0.1117(3) 0.0382(8) Uani 1 1 d . . . . .
O1 O 0.9438(6) 0.01750(17) 0.2870(4) 0.0676(10) Uani 1 1 d D . . . .
H2O H 1.029(5) 0.031(2) 0.344(4) 0.09(2) Uiso 1 1 d D . . . .
H1O H 0.881(6) -0.0040(18) 0.325(4) 0.063(17) Uiso 1 1 d D . . . .

loop_
_atom_site_aniso_label
_atom_site_aniso_U_11
_atom_site_aniso_U_22
_atom_site_aniso_U_33
_atom_site_aniso_U_23
_atom_site_aniso_U_13
_atom_site_aniso_U_12
Br1 0.0433(2) 0.0443(3) 0.0554(3) 0.0001(2) 0.0035(2) 0.0007(2)
Br2 0.0608(3) 0.0430(2) 0.0300(2) -0.00353(19) 0.0061(2) 0.0018(2)
C1 0.082(4) 0.050(3) 0.060(4) 0.015(3) 0.033(3) 0.010(3)
C2 0.094(4) 0.035(2) 0.038(3) 0.008(2) 0.012(3) -0.005(2)
C3 0.047(2) 0.035(2) 0.029(3) -0.0034(18) 0.005(2) -0.0082(18)
C4 0.044(2) 0.037(2) 0.025(2) -0.0009(18) -0.0025(19) -0.0084(18)
C5 0.050(2) 0.031(2) 0.029(2) 0.0015(18) -0.002(2) -0.0035(19)
C6 0.0275(19) 0.0277(19) 0.026(2) -0.0002(17) 0.0044(17) 0.0016(16)
C7 0.048(2) 0.036(2) 0.027(2) -0.0033(18) 0.000(2) -0.0061(19)
C8 0.054(3) 0.036(2) 0.023(2) 0.0047(18) 0.001(2) -0.001(2)
C9 0.034(2) 0.0280(19) 0.027(2) -0.0026(16) 0.0122(18) 0.0005(16)
C10 0.055(3) 0.041(2) 0.028(3) -0.0081(19) 0.008(2) -0.018(2)
C11 0.063(3) 0.042(2) 0.022(2) 0.0015(19) 0.007(2) -0.015(2)
C12 0.060(3) 0.033(2) 0.040(3) -0.002(2) 0.018(2) -0.005(2)
C13 0.056(3) 0.038(2) 0.027(2) -0.0044(19) 0.011(2) -0.005(2)
C14 0.076(3) 0.052(3) 0.045(3) 0.021(2) 0.028(3) 0.006(2)
C15 0.121(5) 0.069(4) 0.051(4) 0.010(3) 0.014(3) 0.019(4)
N1 0.054(2) 0.0271(18) 0.033(2) 0.0020(15) 0.0050(17) -0.0014(15)
N2 0.0316(17) 0.0266(16) 0.0236(18) 0.0001(14) 0.0013(14) 0.0002(13)
N3 0.0374(18) 0.0313(17) 0.0225(19) 0.0005(14) 0.0109(15) -0.0002(14)
N4 0.052(2) 0.0350(19) 0.028(2) 0.0009(15) 0.0153(17) 0.0002(16)
N5 0.052(2) 0.0352(19) 0.031(2) 0.0062(16) 0.0166(17) 0.0021(16)
O1 0.083(3) 0.075(3) 0.039(2) 0.0022(19) 0.001(2) -0.023(2)

loop_
_atom_type_symbol
_atom_type_description
_atom_type_scat_dispersion_real
_atom_type_scat_dispersion_imag
_atom_type_scat_source
C C 0.0033 0.0016 'International Tables Vol C Tables 4.2.6.8 and 6.1.1.4'
H H 0.0000 0.0000 'International Tables Vol C Tables 4.2.6.8 and 6.1.1.4'
N N 0.0061 0.0033 'International Tables Vol C Tables 4.2.6.8 and 6.1.1.4'
O O 0.0106 0.0060 'International Tables Vol C Tables 4.2.6.8 and 6.1.1.4'
Br Br -0.2901 2.4595 'International Tables Vol C Tables 4.2.6.8 and 6.1.1.4'

loop_
_geom_angle_atom_site_label_1
_geom_angle_atom_site_label_2
_geom_angle_atom_site_label_3
_geom_angle
_geom_angle_site_symmetry_1
_geom_angle_site_symmetry_3
_geom_angle_publ_flag
C2 C1 H1A 109.5 . . ?
C2 C1 H1B 109.5 . . ?
H1A C1 H1B 109.5 . . ?
C2 C1 H1C 109.5 . . ?
H1A C1 H1C 109.5 . . ?
H1B C1 H1C 109.5 . . ?
C1 C2 N1 112.9(4) . . ?
C1 C2 H2A 109.0 . . ?
N1 C2 H2A 109.0 . . ?
C1 C2 H2B 109.0 . . ?
N1 C2 H2B 109.0 . . ?
H2A C2 H2B 107.8 . . ?
C4 C3 N1 107.6(3) . . ?
C4 C3 H3 126.2 . . ?
N1 C3 H3 126.2 . . ?
C3 C4 N2 107.1(3) . . ?
C3 C4 H4 126.5 . . ?
N2 C4 H4 126.5 . . ?
N2 C5 N1 109.4(3) . . ?
N2 C5 H5 125.3 . . ?
N1 C5 H5 125.3 . . ?
C7 C6 C11 120.6(3) . . ?
C7 C6 N2 120.1(3) . . ?
C11 C6 N2 119.4(3) . . ?
C6 C7 C8 120.0(4) . . ?
C6 C7 H7 120.0 . . ?
C8 C7 H7 120.0 . . ?
C9 C8 C7 119.4(4) . . ?
C9 C8 H8 120.3 . . ?
C7 C8 H8 120.3 . . ?
C8 C9 C10 121.3(4) . . ?
C8 C9 N3 119.6(3) . . ?
C10 C9 N3 119.1(3) . . ?
C9 C10 C11 119.6(4) . . ?
C9 C10 H10 120.2 . . ?
C11 C10 H10 120.2 . . ?
C6 C11 C10 119.2(4) . . ?
C6 C11 H11 120.4 . . ?
C10 C11 H11 120.4 . . ?
N5 C12 C13 106.0(4) . . ?
N5 C12 H12 127.0 . . ?
C13 C12 H12 127.0 . . ?
N3 C13 C12 105.5(4) . . ?
N3 C13 H13 127.3 . . ?
C12 C13 H13 127.3 . . ?
C15 C14 N5 113.1(4) . . ?
C15 C14 H14A 109.0 . . ?
N5 C14 H14A 109.0 . . ?
C15 C14 H14B 109.0 . . ?
N5 C14 H14B 109.0 . . ?
H14A C14 H14B 107.8 . . ?
C14 C15 H15A 109.5 . . ?
C14 C15 H15B 109.5 . . ?
H15A C15 H15B 109.5 . . ?
C14 C15 H15C 109.5 . . ?
H15A C15 H15C 109.5 . . ?
H15B C15 H15C 109.5 . . ?
C5 N1 C3 108.2(3) . . ?
C5 N1 C2 125.5(4) . . ?
C3 N1 C2 126.2(3) . . ?
C5 N2 C4 107.7(3) . . ?
C5 N2 C6 125.6(3) . . ?
C4 N2 C6 126.6(3) . . ?
N4 N3 C13 112.1(3) . . ?
N4 N3 C9 119.6(3) . . ?
C13 N3 C9 128.3(3) . . ?
N3 N4 N5 104.0(3) . . ?
N4 N5 C12 112.5(3) . . ?
N4 N5 C14 119.8(4) . . ?
C12 N5 C14 127.8(4) . . ?
H2O O1 H1O 110(5) . . ?

loop_
_geom_bond_atom_site_label_1
_geom_bond_atom_site_label_2
_geom_bond_distance
_geom_bond_site_symmetry_2
_geom_bond_publ_flag
C1 C2 1.470(6) . ?
C1 H1A 0.9600 . ?
C1 H1B 0.9600 . ?
C1 H1C 0.9600 . ?
C2 N1 1.481(5) . ?
C2 H2A 0.9700 . ?
C2 H2B 0.9700 . ?
C3 C4 1.337(5) . ?
C3 N1 1.366(5) . ?
C3 H3 0.9300 . ?
C4 N2 1.381(5) . ?
C4 H4 0.9300 . ?
C5 N2 1.321(5) . ?
C5 N1 1.321(5) . ?
C5 H5 0.9300 . ?
C6 C7 1.371(5) . ?
C6 C11 1.378(5) . ?
C6 N2 1.441(4) . ?
C7 C8 1.381(5) . ?
C7 H7 0.9300 . ?
C8 C9 1.366(5) . ?
C8 H8 0.9300 . ?
C9 C10 1.366(5) . ?
C9 N3 1.436(5) . ?
C10 C11 1.388(5) . ?
C10 H10 0.9300 . ?
C11 H11 0.9300 . ?
C12 N5 1.329(5) . ?
C12 C13 1.349(6) . ?
C12 H12 0.9300 . ?
C13 N3 1.345(5) . ?
C13 H13 0.9300 . ?
C14 C15 1.441(7) . ?
C14 N5 1.463(5) . ?
C14 H14A 0.9700 . ?
C14 H14B 0.9700 . ?
C15 H15A 0.9600 . ?
C15 H15B 0.9600 . ?
C15 H15C 0.9600 . ?
N3 N4 1.314(4) . ?
N4 N5 1.318(4) . ?
O1 H2O 0.84(2) . ?
O1 H1O 0.847(19) . ?

loop_
_geom_torsion_atom_site_label_1
_geom_torsion_atom_site_label_2
_geom_torsion_atom_site_label_3
_geom_torsion_atom_site_label_4
_geom_torsion
_geom_torsion_site_symmetry_1
_geom_torsion_site_symmetry_2
_geom_torsion_site_symmetry_3
_geom_torsion_site_symmetry_4
_geom_torsion_publ_flag
N1 C3 C4 N2 -0.6(5) . . . . ?
C11 C6 C7 C8 0.2(6) . . . . ?
N2 C6 C7 C8 179.6(4) . . . . ?
C6 C7 C8 C9 0.4(6) . . . . ?
C7 C8 C9 C10 -0.4(6) . . . . ?
C7 C8 C9 N3 179.7(4) . . . . ?
C8 C9 C10 C11 -0.2(6) . . . . ?
N3 C9 C10 C11 179.8(4) . . . . ?
C7 C6 C11 C10 -0.7(6) . . . . ?
N2 C6 C11 C10 179.8(4) . . . . ?
C9 C10 C11 C6 0.7(6) . . . . ?
N5 C12 C13 N3 0.4(5) . . . . ?
N2 C5 N1 C3 -0.5(5) . . . . ?
N2 C5 N1 C2 176.0(4) . . . . ?
C4 C3 N1 C5 0.7(5) . . . . ?
C4 C3 N1 C2 -175.8(4) . . . . ?
C1 C2 N1 C5 52.8(6) . . . . ?
C1 C2 N1 C3 -131.4(5) . . . . ?
N1 C5 N2 C4 0.1(4) . . . . ?
N1 C5 N2 C6 -178.1(3) . . . . ?
C3 C4 N2 C5 0.3(4) . . . . ?
C3 C4 N2 C6 178.5(3) . . . . ?
C7 C6 N2 C5 173.0(4) . . . . ?
C11 C6 N2 C5 -7.6(6) . . . . ?
C7 C6 N2 C4 -4.9(5) . . . . ?
C11 C6 N2 C4 174.5(4) . . . . ?
C12 C13 N3 N4 -0.3(5) . . . . ?
C12 C13 N3 C9 -179.3(4) . . . . ?
C8 C9 N3 N4 -15.2(5) . . . . ?
C10 C9 N3 N4 164.8(4) . . . . ?
C8 C9 N3 C13 163.7(4) . . . . ?
C10 C9 N3 C13 -16.3(6) . . . . ?
C13 N3 N4 N5 0.1(4) . . . . ?
C9 N3 N4 N5 179.1(3) . . . . ?
N3 N4 N5 C12 0.2(4) . . . . ?
N3 N4 N5 C14 179.7(3) . . . . ?
C13 C12 N5 N4 -0.4(5) . . . . ?
C13 C12 N5 C14 -179.8(4) . . . . ?
C15 C14 N5 N4 116.0(5) . . . . ?
C15 C14 N5 C12 -64.7(6) . . . . ?
